data_9008120
loop_
_publ_author_name
'Prewitt, C. T.'
'Kirchner, E.'
'Preisinger, A.'

_publ_section_title
;
 Crystal structure of larsenite PbZnSiO4
;
_journal_name_full 'Zeitschrift fur Kristallographie'
_journal_page_first 115
_journal_page_last 130
_journal_paper_doi 10.1524/zkri.1967.124.1-2.115
_journal_volume 124
_journal_year 1967
_chemical_compound_source 'Franklin, New Jersey, USA'
_chemical_formula_sum 'O4 Pb Si Zn'
_chemical_name_mineral Larsenite
_space_group_IT_number 33
_symmetry_space_group_name_Hall 'P 2c -2n'
_symmetry_space_group_name_H-M 'P n a 21'
_cell_angle_alpha 90
_cell_angle_beta 90
_cell_angle_gamma 90
_cell_length_a 8.2441
_cell_length_b 18.96259
_cell_length_c 5.06
_cell_formula_units_Z 8
_cell_volume 791.027
_database_code_amcsd 0010633
_exptl_crystal_density_diffrn 6.124
_cod_original_formula_sum 'Pb Zn Si O4'
_cod_database_code 9008120

loop_
_space_group_symop_operation_xyz
x,y,z
1/2+x,1/2-y,z
1/2-x,1/2+y,1/2+z
-x,-y,1/2+z

loop_
_atom_site_aniso_label
_atom_site_aniso_U_11
_atom_site_aniso_U_22
_atom_site_aniso_U_33
_atom_site_aniso_U_12
_atom_site_aniso_U_13
_atom_site_aniso_U_23
Pb1 0.01308 0.01822 0.00791 0.00158 -0.00423 -0.00097
Pb2 0.01205 0.01457 0.00739 0.00000 0.00021 -0.00194
Zn1 0.00964 0.01639 0.00584 -0.00158 0.00042 0.00097
Zn2 0.00620 0.01275 0.00506 -0.00317 0.00000 0.00097
Si1 0.01343 0.00729 0.00493 0.00238 -0.00296 -0.00583
Si2 0.00689 0.01275 0.01232 0.00000 0.00042 -0.00097

loop_
_atom_site_label
_atom_site_fract_x
_atom_site_fract_y
_atom_site_fract_z
_atom_site_U_iso_or_equiv
Pb1 0.03730 0.27020 0.25000 0.01267
Pb2 0.14760 0.05880 0.27800 0.01140
Zn1 0.82200 0.15600 0.71700 0.01013
Zn2 0.50170 0.05790 0.72200 0.00760
Si1 0.20080 0.17810 0.72600 0.00760
Si2 0.73120 0.07390 0.21500 0.01013
O1 0.22000 0.25700 0.59300 0.01773
O2 0.35100 0.13000 0.64600 0.00887
O3 0.03700 0.14700 0.58400 0.01013
O4 0.17300 0.18300 0.04200 0.01646
O5 0.74800 0.15200 0.08100 0.01140
O6 0.57200 0.03400 0.08100 0.00887
O7 0.88600 0.02400 0.14400 0.01013
O8 0.70300 0.07900 0.53200 0.01393

loop_
_cod_related_entry_id
_cod_related_entry_database
_cod_related_entry_code
1 AMCSD 0010633
